data_4348973
loop_
_publ_author_name
'Hughes, Brianna C.'
'Murdock, Christopher R.'
'Jenkins, David M.'

_publ_section_title
;
 Isoreticular synthesis of 2D MOFs with rotating aryl rings
;
_journal_issue 11
_journal_name_full 'Inorganic Chemistry Frontiers'
_journal_page_first 1001
_journal_paper_doi 10.1039/C5QI00135H
_journal_volume 2
_journal_year 2015
_chemical_formula_sum 'C30 H16 Ag Cl N9 O7'
_chemical_formula_weight 757.84
_space_group_IT_number 15
_space_group_name_Hall '-C 2yc'
_space_group_name_H-M_alt 'C 1 2/c 1'
_symmetry_cell_setting monoclinic
_symmetry_space_group_name_H-M 'C 1 2/c 1'
_atom_sites_solution_hydrogens geom
_atom_sites_solution_primary direct
_atom_sites_solution_secondary difmap
_audit_creation_method SHELXL-97
_audit_update_record
;
2015-07-17 deposited with the CCDC.
2015-09-14 downloaded from the CCDC.
;
_cell_angle_alpha 90.00
_cell_angle_beta 103.600(7)
_cell_angle_gamma 90.00
_cell_formula_units_Z 8
_cell_length_a 28.682(17)
_cell_length_b 7.981(5)
_cell_length_c 29.940(18)
_cell_measurement_temperature 100(2)
_cell_volume 6661(7)
_computing_structure_refinement 'SHELXL-97 (Sheldrick, 1997)'
_diffrn_ambient_temperature 100(2)
_diffrn_measured_fraction_theta_full 0.973
_diffrn_measured_fraction_theta_max 0.973
_diffrn_measurement_device_type 'Bruker APEX-II CCD'
_diffrn_measurement_method '\w scan'
_diffrn_radiation_monochromator graphite
_diffrn_radiation_source 'fine-focus sealed tube'
_diffrn_radiation_type MoK\a
_diffrn_radiation_wavelength 0.71073
_diffrn_reflns_av_R_equivalents 0.1188
_diffrn_reflns_av_sigmaI/netI 0.0935
_diffrn_reflns_limit_h_max 34
_diffrn_reflns_limit_h_min -33
_diffrn_reflns_limit_k_max 9
_diffrn_reflns_limit_k_min -9
_diffrn_reflns_limit_l_max 35
_diffrn_reflns_limit_l_min -35
_diffrn_reflns_number 27593
_diffrn_reflns_theta_full 25.19
_diffrn_reflns_theta_max 25.19
_diffrn_reflns_theta_min 1.40
_exptl_absorpt_coefficient_mu 0.744
_exptl_absorpt_correction_T_max 0.9926
_exptl_absorpt_correction_T_min 0.8475
_exptl_absorpt_correction_type multi-scan
_exptl_absorpt_process_details SADABS
_exptl_crystal_colour colorless
_exptl_crystal_density_diffrn 1.511
_exptl_crystal_density_method 'not measured'
_exptl_crystal_description needle
_exptl_crystal_F_000 3032
_exptl_crystal_size_max 0.23
_exptl_crystal_size_mid 0.04
_exptl_crystal_size_min 0.01
_refine_diff_density_max 5.178
_refine_diff_density_min -6.618
_refine_diff_density_rms 0.267
_refine_ls_extinction_coef 0.00037(8)
_refine_ls_extinction_expression Fc^*^=kFc[1+0.001xFc^2^\l^3^/sin(2\q)]^-1/4^
_refine_ls_extinction_method SHELXL
_refine_ls_goodness_of_fit_ref 1.070
_refine_ls_hydrogen_treatment constr
_refine_ls_matrix_type full
_refine_ls_number_parameters 417
_refine_ls_number_reflns 5843
_refine_ls_number_restraints 2
_refine_ls_restrained_S_all 1.070
_refine_ls_R_factor_all 0.1810
_refine_ls_R_factor_gt 0.1321
_refine_ls_shift/su_max 0.018
_refine_ls_shift/su_mean 0.001
_refine_ls_structure_factor_coef Fsqd
_refine_ls_weighting_details 'calc w=1/[\s^2^(Fo^2^)+(0.0331P)^2^+934.4604P] where P=(Fo^2^+2Fc^2^)/3'
_refine_ls_weighting_scheme calc
_refine_ls_wR_factor_gt 0.3117
_refine_ls_wR_factor_ref 0.3464
_reflns_number_gt 3561
_reflns_number_total 5843
_reflns_threshold_expression >2sigma(I)
_cod_data_source_file c5qi00135h2.cif
_cod_data_source_block Agrotbiph
_cod_depositor_comments
;
The following automatic conversions were performed:

data item '_symmetry_cell_setting' value 'Monoclinic' was changed to
'monoclinic' in accordance with the
/home/saulius/struct/COD-crude-data/automatic-downloads/DataCite-retrospective/RSC/depositions/lib/dictionaries/cif_core.dic
dictionary named 'cif_core.dic' version 2.4.2 last updated on
2011-04-26.

Automatic conversion script
Id: cif_fix_values 6909 2019-04-08 15:41:33Z antanas 
;
_cod_original_sg_symbol_H-M 'C 2/c'
_cod_database_code 4348973

loop_
_symmetry_equiv_pos_as_xyz
'x, y, z'
'-x, y, -z+1/2'
'x+1/2, y+1/2, z'
'-x+1/2, y+1/2, -z+1/2'
'-x, -y, -z'
'x, -y, z-1/2'
'-x+1/2, -y+1/2, -z'
'x+1/2, -y+1/2, z-1/2'

loop_
_atom_site_label
_atom_site_type_symbol
_atom_site_fract_x
_atom_site_fract_y
_atom_site_fract_z
_atom_site_U_iso_or_equiv
_atom_site_adp_type
_atom_site_occupancy
_atom_site_symmetry_multiplicity
_atom_site_calc_flag
_atom_site_refinement_flags
Ag1 Ag 0.0000 1.0512(2) 0.2500 0.0284(5) Uani 1 2 d S
Ag2 Ag 0.0000 0.5485(2) 0.2500 0.0302(6) Uani 1 2 d S
Cl1 Cl 0.18502(13) 0.2822(6) 0.25188(16) 0.0343(10) Uani 1 1 d .
N2 N -0.1181(4) 0.298(2) 0.1541(5) 0.031(3) Uani 1 1 d .
N1 N -0.0526(5) 0.3832(18) 0.1996(5) 0.027(3) Uani 1 1 d .
N3 N 0.1266(5) 0.802(2) 0.2241(5) 0.030(3) Uani 1 1 d .
N5 N 0.0606(5) 0.718(2) 0.2375(5) 0.033(3) Uani 1 1 d .
N4 N 0.0578(5) 0.8838(19) 0.2334(5) 0.030(3) Uani 1 1 d .
C2 C 0.0986(6) 0.933(2) 0.2257(6) 0.032(3) Uani 1 1 d .
H2 H 0.1068 1.0442 0.2220 0.038 Uiso 1 1 calc R
C1 C 0.1021(6) 0.668(2) 0.2315(6) 0.032(3) Uani 1 1 d .
H1 H 0.1126 0.5573 0.2322 0.038 Uiso 1 1 calc R
C7 C 0.1626(5) 0.794(3) 0.0668(6) 0.033(4) Uani 1 1 d .
C3 C 0.1739(5) 0.804(3) 0.2119(5) 0.029(4) Uani 1 1 d .
H3A H 0.1922 0.7056 0.2248 0.034 Uiso 1 1 calc R
H3B H 0.1918 0.9024 0.2248 0.034 Uiso 1 1 calc R
C10 C 0.1614(6) 0.774(2) 0.0180(6) 0.034(4) Uani 1 1 d .
C9 C 0.1309(6) 0.728(3) 0.1311(7) 0.038(3) Uani 1 1 d .
H9 H 0.1065 0.6792 0.1424 0.045 Uiso 1 1 calc R
C4 C 0.1672(5) 0.804(3) 0.1609(6) 0.035(4) Uani 1 1 d .
C6 C 0.1983(6) 0.884(3) 0.0970(7) 0.041(5) Uani 1 1 d .
H6 H 0.2211 0.9416 0.0853 0.050 Uiso 1 1 calc R
C8 C 0.1282(6) 0.719(3) 0.0857(7) 0.047(5) Uani 1 1 d .
H8 H 0.1029 0.6622 0.0667 0.056 Uiso 1 1 calc R
C5 C 0.2010(6) 0.892(3) 0.1423(7) 0.038(3) Uani 1 1 d .
H5 H 0.2250 0.9543 0.1613 0.045 Uiso 1 1 calc R
C12 C -0.1650(5) 0.300(3) 0.1224(6) 0.036(4) Uani 1 1 d .
H12A H -0.1794 0.4099 0.1233 0.043 Uiso 1 1 calc R
H12B H -0.1855 0.2182 0.1320 0.043 Uiso 1 1 calc R
C11 C -0.0924(6) 0.429(3) 0.1719(6) 0.036(4) Uani 1 1 d .
H11 H -0.1016 0.5401 0.1654 0.043 Uiso 1 1 calc R
C14 C -0.1619(6) 0.263(2) 0.0741(6) 0.033(4) Uani 1 1 d .
C15 C -0.1938(8) 0.166(4) 0.0465(8) 0.075(9) Uani 1 1 d .
H15 H -0.2169 0.1112 0.0585 0.090 Uiso 1 1 calc R
C13 C -0.1301(10) 0.348(5) 0.0552(9) 0.104(14) Uani 1 1 d .
H13 H -0.1091 0.4247 0.0728 0.124 Uiso 1 1 calc R
C25 C 0.1964(7) 0.774(3) 0.3399(7) 0.047(5) Uani 1 1 d D
C27 C 0.2444(10) 0.756(3) 0.4162(11) 0.124(19) Uani 1 1 d D
C26 C 0.2716(8) 0.960(3) 0.3656(9) 0.062(7) Uani 1 1 d D
C28 C 0.2874(7) 0.829(3) 0.4531(9) 0.061(7) Uani 1 1 d .
O1 O 0.2178(5) 0.6485(19) 0.4230(7) 0.068(5) Uani 1 1 d .
N8 N 0.2397(10) 0.832(3) 0.3806(12) 0.108(7) Uani 1 1 d .
N6 N 0.4611(6) 0.391(2) 0.0879(6) 0.052(5) Uani 1 1 d .
C18 C 0.4982(8) 0.406(4) 0.1295(9) 0.072(8) Uani 1 1 d .
C19 C 0.3818(8) 0.297(5) 0.0477(8) 0.078(9) Uani 1 1 d .
C17 C 0.4707(10) 0.457(4) 0.0461(9) 0.076(8) Uani 1 1 d .
C23 C 0.4187(7) 0.316(3) 0.0906(7) 0.047(5) Uani 1 1 d .
O2 O 0.4120(5) 0.282(2) 0.1280(5) 0.051(4) Uani 1 1 d .
C24 C 0.0394(8) 0.388(3) 0.0962(9) 0.062(7) Uani 1 1 d .
C21 C 0.1041(8) 0.200(4) 0.1066(9) 0.067(7) Uani 1 1 d .
C20 C 0.0651(9) 0.346(3) 0.0347(6) 0.054(6) Uani 1 1 d .
C22 C 0.0008(11) 0.499(4) 0.0664(12) 0.088(9) Uani 1 1 d .
O3 O 0.0381(10) 0.366(3) 0.1449(10) 0.130(9) Uani 1 1 d .
N7 N 0.0670(10) 0.321(3) 0.0741(12) 0.108(7) Uani 1 1 d .
O4 O 0.1396(5) 0.297(2) 0.2217(6) 0.072(5) Uani 1 1 d .
O7 O 0.1837(7) 0.153(2) 0.2834(5) 0.065(5) Uani 1 1 d .
O6 O 0.1971(7) 0.436(2) 0.2738(8) 0.104(8) Uani 1 1 d .
O5 O 0.2180(8) 0.243(2) 0.2273(9) 0.106(8) Uani 1 1 d .
N9 N -0.0521(5) 0.214(2) 0.1990(5) 0.032(3) Uani 1 1 d .
C29 C -0.0921(6) 0.164(2) 0.1723(6) 0.030(4) Uani 1 1 d .
H29 H -0.1014 0.0531 0.1667 0.036 Uiso 1 1 calc R
C30 C 0.1295(9) 0.679(5) -0.0105(7) 0.091(12) Uani 1 1 d .
H30 H 0.1054 0.6285 0.0008 0.109 Uiso 1 1 calc R
C31 C 0.1941(8) 0.856(4) -0.0015(8) 0.075(9) Uani 1 1 d .
H31 H 0.2166 0.9277 0.0164 0.090 Uiso 1 1 calc R

loop_
_atom_site_aniso_label
_atom_site_aniso_U_11
_atom_site_aniso_U_22
_atom_site_aniso_U_33
_atom_site_aniso_U_23
_atom_site_aniso_U_13
_atom_site_aniso_U_12
Ag1 0.0143(9) 0.0208(10) 0.0521(13) 0.000 0.0122(8) 0.000
Ag2 0.0166(9) 0.0230(10) 0.0541(13) 0.000 0.0147(9) 0.000
Cl1 0.0172(18) 0.037(2) 0.050(3) 0.003(2) 0.0101(17) -0.0029(19)
N2 0.019(6) 0.036(8) 0.041(8) -0.004(7) 0.014(6) -0.005(7)
N1 0.017(7) 0.026(8) 0.039(8) -0.007(7) 0.012(6) 0.005(6)
N3 0.022(7) 0.030(8) 0.042(8) 0.007(7) 0.014(6) -0.005(7)
N5 0.022(7) 0.027(8) 0.050(9) 0.008(7) 0.011(6) -0.002(7)
N4 0.016(7) 0.030(8) 0.048(9) 0.003(7) 0.016(6) 0.007(6)
C2 0.021(5) 0.026(6) 0.051(7) 0.001(6) 0.014(5) 0.003(6)
C1 0.021(5) 0.026(6) 0.051(7) 0.001(6) 0.014(5) 0.003(6)
C7 0.012(7) 0.045(11) 0.044(10) 0.002(9) 0.008(7) -0.003(8)
C3 0.009(7) 0.048(11) 0.031(9) 0.001(9) 0.008(6) 0.002(8)
C10 0.019(8) 0.040(11) 0.045(11) -0.003(9) 0.009(7) 0.005(8)
C9 0.015(5) 0.049(9) 0.054(9) 0.000(7) 0.017(5) -0.010(6)
C4 0.013(7) 0.050(11) 0.047(11) -0.005(10) 0.017(7) 0.001(9)
C6 0.017(8) 0.052(13) 0.057(13) 0.002(10) 0.013(8) -0.011(9)
C8 0.024(9) 0.067(15) 0.055(12) -0.010(11) 0.021(9) -0.015(10)
C5 0.015(5) 0.049(9) 0.054(9) 0.000(7) 0.017(5) -0.010(6)
C12 0.017(8) 0.050(11) 0.038(10) -0.002(10) 0.005(7) -0.001(9)
C11 0.030(9) 0.037(11) 0.045(11) -0.007(9) 0.016(8) -0.005(9)
C14 0.018(8) 0.034(11) 0.049(11) 0.008(8) 0.012(7) 0.002(7)
C15 0.052(13) 0.13(3) 0.058(14) -0.037(15) 0.035(12) -0.059(16)
C13 0.074(18) 0.19(4) 0.047(15) -0.016(19) 0.020(13) -0.09(2)
C25 0.029(9) 0.041(12) 0.073(14) -0.007(11) 0.013(9) -0.012(9)
C27 0.13(3) 0.029(15) 0.27(5) 0.04(2) 0.17(4) 0.031(16)
C26 0.043(12) 0.057(15) 0.093(18) 0.001(14) 0.032(12) -0.017(12)
C28 0.032(11) 0.073(19) 0.076(16) -0.007(14) 0.006(11) -0.011(12)
O1 0.044(8) 0.043(10) 0.134(15) 0.024(10) 0.057(10) 0.013(7)
N8 0.096(14) 0.049(11) 0.20(2) -0.026(13) 0.079(15) -0.014(10)
N6 0.046(10) 0.058(12) 0.057(11) -0.001(9) 0.022(9) -0.002(9)
C18 0.039(12) 0.10(2) 0.069(16) -0.026(16) 0.005(11) -0.018(14)
C19 0.041(12) 0.15(3) 0.040(13) -0.014(16) 0.001(10) -0.011(17)
C17 0.084(18) 0.09(2) 0.073(18) 0.011(16) 0.049(15) -0.008(17)
C23 0.037(11) 0.050(14) 0.056(13) -0.001(11) 0.015(10) 0.008(10)
O2 0.050(8) 0.054(9) 0.055(9) 0.001(8) 0.021(7) -0.004(8)
C24 0.051(13) 0.073(18) 0.071(16) -0.019(14) 0.032(12) -0.024(13)
C21 0.042(12) 0.076(17) 0.087(18) 0.011(16) 0.025(12) 0.022(14)
C20 0.088(17) 0.067(16) 0.018(9) -0.002(9) 0.033(10) -0.019(13)
C22 0.08(2) 0.060(19) 0.12(3) 0.009(17) 0.011(18) 0.023(15)
O3 0.14(2) 0.12(2) 0.16(2) -0.013(18) 0.091(19) -0.017(17)
N7 0.096(14) 0.049(11) 0.20(2) -0.026(13) 0.079(15) -0.014(10)
O4 0.039(8) 0.033(8) 0.120(14) 0.015(10) -0.026(9) -0.005(8)
O7 0.114(14) 0.044(10) 0.046(9) 0.005(7) 0.036(9) 0.023(9)
O6 0.096(14) 0.020(8) 0.151(19) -0.022(10) -0.061(13) -0.003(9)
O5 0.116(16) 0.053(13) 0.19(2) 0.023(13) 0.120(17) 0.021(11)
N9 0.027(8) 0.033(8) 0.038(8) 0.003(7) 0.012(6) 0.009(7)
C29 0.021(8) 0.021(10) 0.051(11) -0.002(8) 0.016(8) -0.001(7)
C30 0.067(16) 0.17(3) 0.039(13) -0.020(16) 0.026(12) -0.08(2)
C31 0.058(14) 0.11(2) 0.066(16) -0.035(15) 0.033(12) -0.060(16)

loop_
_atom_type_symbol
_atom_type_description
_atom_type_scat_dispersion_real
_atom_type_scat_dispersion_imag
_atom_type_scat_source
C C 0.0033 0.0016 'International Tables Vol C Tables 4.2.6.8 and 6.1.1.4'
H H 0.0000 0.0000 'International Tables Vol C Tables 4.2.6.8 and 6.1.1.4'
N N 0.0061 0.0033 'International Tables Vol C Tables 4.2.6.8 and 6.1.1.4'
O O 0.0106 0.0060 'International Tables Vol C Tables 4.2.6.8 and 6.1.1.4'
Cl Cl 0.1484 0.1585 'International Tables Vol C Tables 4.2.6.8 and 6.1.1.4'
Ag Ag -0.8971 1.1015 'International Tables Vol C Tables 4.2.6.8 and 6.1.1.4'

loop_
_geom_angle_atom_site_label_1
_geom_angle_atom_site_label_2
_geom_angle_atom_site_label_3
_geom_angle
_geom_angle_site_symmetry_1
_geom_angle_site_symmetry_3
N9 Ag1 N9 110.5(8) 2_565 1_565
N9 Ag1 N4 125.9(5) 2_565 2
N9 Ag1 N4 94.8(5) 1_565 2
N9 Ag1 N4 94.8(5) 2_565 .
N9 Ag1 N4 125.9(5) 1_565 .
N4 Ag1 N4 108.0(7) 2 .
N1 Ag2 N1 109.5(7) . 2
N1 Ag2 N5 129.6(5) . .
N1 Ag2 N5 92.3(5) 2 .
N1 Ag2 N5 92.3(5) . 2
N1 Ag2 N5 129.6(5) 2 2
N5 Ag2 N5 108.1(8) . 2
O5 Cl1 O6 109.3(14) . .
O5 Cl1 O7 108.9(11) . .
O6 Cl1 O7 111.7(12) . .
O5 Cl1 O4 109.1(15) . .
O6 Cl1 O4 108.5(11) . .
O7 Cl1 O4 109.2(11) . .
C11 N2 C29 105.3(14) . .
C11 N2 C12 126.5(18) . .
C29 N2 C12 128.2(17) . .
C11 N1 N9 106.6(15) . .
C11 N1 Ag2 127.1(13) . .
N9 N1 Ag2 125.3(11) . .
C2 N3 C1 106.4(13) . .
C2 N3 C3 126.9(16) . .
C1 N3 C3 126.6(16) . .
C1 N5 N4 109.1(14) . .
C1 N5 Ag2 126.2(13) . .
N4 N5 Ag2 124.7(11) . .
C2 N4 N5 106.4(14) . .
C2 N4 Ag1 126.2(13) . .
N5 N4 Ag1 126.5(11) . .
N4 C2 N3 110.1(16) . .
N5 C1 N3 108.1(16) . .
C8 C7 C6 116.2(17) . .
C8 C7 C10 120.7(17) . .
C6 C7 C10 123.1(16) . .
N3 C3 C4 110.2(12) . .
C30 C10 C31 115.5(19) . .
C30 C10 C7 123.6(17) . .
C31 C10 C7 120.9(17) . .
C8 C9 C4 123.0(16) . .
C9 C4 C5 117.2(17) . .
C9 C4 C3 124.8(16) . .
C5 C4 C3 117.9(16) . .
C5 C6 C7 122.5(17) . .
C9 C8 C7 121.0(18) . .
C6 C5 C4 119.7(17) . .
N2 C12 C14 111.8(13) . .
N1 C11 N2 110.9(18) . .
C15 C14 C13 118(2) . .
C15 C14 C12 121.8(16) . .
C13 C14 C12 119.8(19) . .
C14 C15 C31 122(2) . 5_565
C30 C13 C14 120(2) 5_565 .
O1 C27 N8 124(4) . .
O1 C27 C28 125(3) . .
N8 C27 C28 110(2) . .
C27 N8 C26 131(3) . .
C27 N8 C25 116(2) . .
C26 N8 C25 113(3) . .
C23 N6 C18 118.1(19) . .
C23 N6 C17 124(2) . .
C18 N6 C17 118(2) . .
O2 C23 N6 119(2) . .
O2 C23 C19 123(2) . .
N6 C23 C19 117(2) . .
N7 C24 O3 129(3) . .
N7 C24 C22 113(3) . .
O3 C24 C22 117(2) . .
C20 N7 C24 124(3) . .
C20 N7 C21 125(2) . .
C24 N7 C21 110(3) . .
C29 N9 N1 107.5(14) . .
C29 N9 Ag1 126.0(13) . 1_545
N1 N9 Ag1 124.7(12) . 1_545
N9 C29 N2 109.7(15) . .
C10 C30 C13 124(2) . 5_565
C15 C31 C10 121(2) 5_565 .

loop_
_geom_bond_atom_site_label_1
_geom_bond_atom_site_label_2
_geom_bond_distance
_geom_bond_site_symmetry_2
Ag1 N9 2.273(15) 2_565
Ag1 N9 2.273(15) 1_565
Ag1 N4 2.275(13) 2
Ag1 N4 2.275(13) .
Ag2 N1 2.286(14) .
Ag2 N1 2.286(14) 2
Ag2 N5 2.300(14) .
Ag2 N5 2.300(14) 2
Cl1 O5 1.364(17) .
Cl1 O6 1.396(16) .
Cl1 O7 1.403(16) .
Cl1 O4 1.406(14) .
N2 C11 1.32(2) .
N2 C29 1.34(2) .
N2 C12 1.45(2) .
N1 C11 1.30(2) .
N1 N9 1.35(2) .
N3 C2 1.33(2) .
N3 C1 1.33(2) .
N3 C3 1.486(18) .
N5 C1 1.31(2) .
N5 N4 1.331(19) .
N4 C2 1.30(2) .
C7 C8 1.38(2) .
C7 C6 1.40(3) .
C7 C10 1.46(2) .
C3 C4 1.49(2) .
C10 C30 1.33(3) .
C10 C31 1.38(3) .
C9 C8 1.35(3) .
C9 C4 1.35(2) .
C4 C5 1.41(2) .
C6 C5 1.34(3) .
C12 C14 1.50(2) .
C14 C15 1.33(3) .
C14 C13 1.36(3) .
C15 C31 1.36(3) 5_565
C13 C30 1.36(3) 5_565
C25 N8 1.59(4) .
C27 O1 1.20(3) .
C27 N8 1.20(4) .
C27 C28 1.56(4) .
C26 N8 1.51(3) .
N6 C23 1.37(3) .
N6 C18 1.44(3) .
N6 C17 1.44(3) .
C19 C23 1.47(3) .
C23 O2 1.21(2) .
C24 N7 1.26(3) .
C24 O3 1.48(3) .
C24 C22 1.53(4) .
C21 N7 1.59(4) .
C20 N7 1.18(4) .
N9 C29 1.30(2) .
N9 Ag1 2.273(15) 1_545
C30 C13 1.36(3) 5_565
C31 C15 1.36(3) 5_565
